data_4509998
loop_
_publ_author_name
'Katagiri, Kosuke'
'Sakai, Takahiro'
'Hishikawa, Maiko'
'Masu, Hyuma'
'Tominaga, Masahide'
'Yamaguchi, Kentaro'
'Azumaya, Isao'

_publ_section_title
;
 Synthesis, Structure, and Thermal Stability of Silver(I) Coordination
 Polymers with Bis(pyridyl) Ligands Linked by an Aromatic Sulfonamide:
 One-Dimensional-Straight Chain, One-Dimensional-Columnar with Helical
 Components, and Two-Dimensional-Layer Network Structures
;
_journal_issue 1
_journal_name_full 'Crystal Growth &amp; Design'
_journal_page_first 199
_journal_paper_doi 10.1021/cg4013944
_journal_volume 14
_journal_year 2014
_chemical_formula_sum 'C27 H25 Ag B Cl3 F4 N4 O2 S'
_chemical_formula_weight 770.60
_chemical_name_systematic
; 
 ? 
;
_space_group_IT_number 14
_symmetry_cell_setting monoclinic
_symmetry_space_group_name_Hall '-P 2ybc'
_symmetry_space_group_name_H-M 'P 1 21/c 1'
_atom_sites_solution_hydrogens geom
_atom_sites_solution_primary direct
_atom_sites_solution_secondary difmap
_audit_creation_method SHELXL-97
_cell_angle_alpha 90.00
_cell_angle_beta 91.055(3)
_cell_angle_gamma 90.00
_cell_formula_units_Z 4
_cell_length_a 21.370(4)
_cell_length_b 19.497(4)
_cell_length_c 7.4700(14)
_cell_measurement_reflns_used 4020
_cell_measurement_temperature 150
_cell_measurement_theta_max 27.09
_cell_measurement_theta_min 2.30
_cell_volume 3111.9(10)
_computing_cell_refinement 'APEX2 (Bruker AXS, 2006)'
_computing_data_collection 'APEX2 '
_computing_data_reduction 'SAINT (Bruker AXS, 2004)'
_computing_molecular_graphics 'XSHEL (Bruker AXS,2002)'
_computing_publication_material 'XCIF (Bruker AXS, 2001)'
_computing_structure_refinement 'SHELXL-97 (Sheldrick, 1997)'
_computing_structure_solution 'SHELXS-97 (Sheldrick, 1997)'
_diffrn_ambient_temperature 150
_diffrn_detector_area_resol_mean 8.333
_diffrn_measured_fraction_theta_full 0.983
_diffrn_measured_fraction_theta_max 0.963
_diffrn_measurement_device_type 'Bruker APEXII CCD area detector'
_diffrn_measurement_method 'phi and omega scans'
_diffrn_radiation_monochromator graphite
_diffrn_radiation_source 'sealed tube'
_diffrn_radiation_type MoK\a
_diffrn_radiation_wavelength 0.71073
_diffrn_reflns_av_R_equivalents 0.0564
_diffrn_reflns_av_sigmaI/netI 0.0867
_diffrn_reflns_limit_h_max 27
_diffrn_reflns_limit_h_min -16
_diffrn_reflns_limit_k_max 24
_diffrn_reflns_limit_k_min -25
_diffrn_reflns_limit_l_max 9
_diffrn_reflns_limit_l_min -9
_diffrn_reflns_number 17446
_diffrn_reflns_theta_full 25.50
_diffrn_reflns_theta_max 27.48
_diffrn_reflns_theta_min 0.95
_exptl_absorpt_coefficient_mu 1.029
_exptl_absorpt_correction_T_max 0.9503
_exptl_absorpt_correction_T_min 0.7476
_exptl_absorpt_correction_type empirical
_exptl_absorpt_process_details
;
SADABS Sheldrick 1996
;
_exptl_crystal_colour colorless
_exptl_crystal_density_diffrn 1.645
_exptl_crystal_density_method 'not measured'
_exptl_crystal_description prismatic
_exptl_crystal_F_000 1544
_exptl_crystal_size_max 0.30
_exptl_crystal_size_mid 0.15
_exptl_crystal_size_min 0.05
_refine_diff_density_max 3.178
_refine_diff_density_min -3.488
_refine_diff_density_rms 0.290
_refine_ls_extinction_method none
_refine_ls_goodness_of_fit_ref 1.199
_refine_ls_hydrogen_treatment constr
_refine_ls_matrix_type full
_refine_ls_number_parameters 390
_refine_ls_number_reflns 6873
_refine_ls_number_restraints 0
_refine_ls_restrained_S_all 1.199
_refine_ls_R_factor_all 0.1609
_refine_ls_R_factor_gt 0.0931
_refine_ls_shift/su_max 0.001
_refine_ls_shift/su_mean 0.000
_refine_ls_structure_factor_coef Fsqd
_refine_ls_weighting_details 'calc w=1/[\s^2^(Fo^2^)+(0.2000P)^2^+0.0000P] where P=(Fo^2^+2Fc^2^)/3'
_refine_ls_weighting_scheme calc
_refine_ls_wR_factor_gt 0.2614
_refine_ls_wR_factor_ref 0.3469
_reflns_number_gt 3924
_reflns_number_total 6873
_reflns_threshold_expression >2sigma
_cod_data_source_file cg4013944_si_005.cif
_cod_data_source_block 0063kka
_cod_depositor_comments
;
The following automatic conversions were performed:

'_symmetry_cell_setting' value 'Monoclinic' changed to 'monoclinic'
according to
/usr/data/users/saulius/automatic-downloads/current/ACS/lib/dictionaries/cif_core.dic
dictionary named 'cif_core.dic' version 2.4.2 from 2011-04-26.

Automatic conversion script
Id: cif_fix_values 2281 2013-09-26 08:29:07Z andrius 
;
_cod_original_sg_symbol_H-M 'P2(1)/c  '
_cod_database_code 4509998

loop_
_symmetry_equiv_pos_as_xyz
'x, y, z'
'-x, y+1/2, -z+1/2'
'-x, -y, -z'
'x, -y-1/2, z-1/2'

loop_
_atom_site_label
_atom_site_type_symbol
_atom_site_fract_x
_atom_site_fract_y
_atom_site_fract_z
_atom_site_U_iso_or_equiv
_atom_site_adp_type
_atom_site_occupancy
_atom_site_symmetry_multiplicity
_atom_site_calc_flag
_atom_site_refinement_flags
Ag1 Ag 1.03575(4) 0.75031(3) 0.60018(11) 0.0375(3) Uani 1 1 d .
S1 S 0.56199(11) 0.63113(9) 1.0493(2) 0.0226(5) Uani 1 1 d .
Cl3 Cl 0.30480(18) 0.41091(14) 0.4973(4) 0.0607(9) Uani 1 1 d .
Cl2 Cl 0.23661(17) 0.52464(16) 0.3400(4) 0.0630(9) Uani 1 1 d .
Cl1 Cl 0.3335(3) 0.5480(2) 0.6002(10) 0.179(4) Uani 1 1 d .
C5 C 0.7047(5) 0.7313(4) 0.8181(10) 0.026(2) Uani 1 1 d .
H5 H 0.7107 0.7723 0.7522 0.031 Uiso 1 1 calc R
C4 C 0.7545(4) 0.6900(4) 0.8560(10) 0.0266(19) Uani 1 1 d .
C3 C 0.7447(4) 0.6282(4) 0.9514(10) 0.0253(18) Uani 1 1 d .
H3 H 0.7793 0.5992 0.9786 0.030 Uiso 1 1 calc R
C2 C 0.6862(5) 0.6095(4) 1.0050(10) 0.0268(19) Uani 1 1 d .
H2 H 0.6797 0.5679 1.0681 0.032 Uiso 1 1 calc R
C6 C 0.6458(4) 0.7141(4) 0.8742(10) 0.0248(18) Uani 1 1 d .
H6 H 0.6114 0.7439 0.8512 0.030 Uiso 1 1 calc R
C7 C 0.8190(4) 0.7070(4) 0.7929(10) 0.0242(18) Uani 1 1 d .
C1 C 0.6373(4) 0.6527(4) 0.9649(10) 0.0224(17) Uani 1 1 d .
C8 C 0.8588(5) 0.6548(4) 0.7365(14) 0.039(2) Uani 1 1 d .
H8 H 0.8450 0.6085 0.7364 0.047 Uiso 1 1 calc R
C9 C 0.9176(6) 0.6706(5) 0.6816(16) 0.058(4) Uani 1 1 d .
H9 H 0.9436 0.6342 0.6428 0.070 Uiso 1 1 calc R
C11 C 0.8409(4) 0.7728(4) 0.7824(11) 0.0227(17) Uani 1 1 d .
H11 H 0.8144 0.8099 0.8138 0.027 Uiso 1 1 calc R
C10 C 0.9001(4) 0.7860(4) 0.7276(11) 0.0282(19) Uani 1 1 d .
H10 H 0.9136 0.8323 0.7228 0.034 Uiso 1 1 calc R
N1 N 0.5167(4) 0.6370(3) 0.8696(8) 0.0258(16) Uani 1 1 d .
N3 N 1.1335(4) 0.7678(4) 0.5531(11) 0.0343(19) Uani 1 1 d .
N2 N 0.9412(4) 0.7357(4) 0.6792(11) 0.0307(17) Uani 1 1 d .
N4 N 0.0370(5) 0.8595(5) 0.8855(14) 0.058(3) Uani 1 1 d .
C12 C 0.4524(4) 0.6545(4) 0.9067(10) 0.0213(16) Uani 1 1 d .
C13 C 0.4294(4) 0.7186(4) 0.8572(11) 0.0252(18) Uani 1 1 d .
H13 H 0.4562 0.7511 0.8029 0.030 Uiso 1 1 calc R
C15 C 0.3268(4) 0.6881(4) 0.9696(10) 0.0231(17) Uani 1 1 d .
C22 C 1.2169(4) 0.8469(4) 0.4987(12) 0.032(2) Uani 1 1 d .
H22 H 1.2288 0.8932 0.4790 0.038 Uiso 1 1 calc R
C23 C 0.5258(5) 0.5834(4) 0.7344(10) 0.0281(19) Uani 1 1 d .
H23A H 0.4996 0.5430 0.7625 0.034 Uiso 1 1 calc R
H23B H 0.5701 0.5687 0.7355 0.034 Uiso 1 1 calc R
C14 C 0.3679(5) 0.7349(4) 0.8868(11) 0.0275(19) Uani 1 1 d .
H14 H 0.3526 0.7786 0.8507 0.033 Uiso 1 1 calc R
C19 C 0.2385(4) 0.7706(4) 1.0261(12) 0.0267(18) Uani 1 1 d .
H19 H 0.2666 0.8083 1.0280 0.032 Uiso 1 1 calc R
C21 C 1.1555(5) 0.8310(5) 0.5282(13) 0.040(2) Uani 1 1 d .
H21 H 1.1263 0.8677 0.5311 0.048 Uiso 1 1 calc R
C18 C 0.2618(5) 0.7048(4) 0.9976(10) 0.0272(19) Uani 1 1 d .
C17 C 0.4134(4) 0.6076(4) 0.9897(11) 0.0268(18) Uani 1 1 d .
H17 H 0.4290 0.5640 1.0260 0.032 Uiso 1 1 calc R
C16 C 0.3521(4) 0.6249(4) 1.0186(12) 0.030(2) Uani 1 1 d .
H16 H 0.3258 0.5924 1.0745 0.036 Uiso 1 1 calc R
C20 C 1.1761(4) 0.7177(4) 0.5515(11) 0.0293(19) Uani 1 1 d .
H20 H 1.1624 0.6719 0.5688 0.035 Uiso 1 1 calc R
C24 C 0.5078(5) 0.6108(6) 0.5518(12) 0.042(2) Uani 1 1 d .
H24A H 0.4638 0.6250 0.5511 0.063 Uiso 1 1 calc R
H24B H 0.5136 0.5749 0.4618 0.063 Uiso 1 1 calc R
H24C H 0.5342 0.6503 0.5238 0.063 Uiso 1 1 calc R
C27 C 0.2757(7) 0.4930(6) 0.5311(15) 0.057(3) Uani 1 1 d .
H27 H 0.2445 0.4903 0.6290 0.068 Uiso 1 1 calc R
C25 C 0.0468(6) 0.9160(5) 0.8535(13) 0.043(3) Uani 1 1 d .
C26 C 0.0601(7) 0.9856(6) 0.8106(17) 0.062(3) Uani 1 1 d .
H26A H 0.0866 1.0057 0.9053 0.093 Uiso 1 1 calc R
H26B H 0.0209 1.0115 0.8003 0.093 Uiso 1 1 calc R
H26C H 0.0820 0.9875 0.6965 0.093 Uiso 1 1 calc R
O1 O 0.5425(3) 0.6843(3) 1.1681(7) 0.0276(13) Uani 1 1 d .
O2 O 0.5658(3) 0.5623(3) 1.1173(8) 0.0302(14) Uani 1 1 d .
B1 B 0.1248(8) 0.4887(6) 0.7986(18) 0.055(4) Uani 1 1 d .
F1 F 0.1359(4) 0.4433(3) 0.6625(10) 0.071(2) Uani 1 1 d .
F2 F 0.1000(5) 0.5477(4) 0.7344(12) 0.111(4) Uani 1 1 d .
F4 F 0.0830(7) 0.4533(5) 0.9087(13) 0.137(5) Uani 1 1 d .
F3 F 0.1759(6) 0.5021(4) 0.8972(18) 0.154(6) Uani 1 1 d .

loop_
_atom_site_aniso_label
_atom_site_aniso_U_11
_atom_site_aniso_U_22
_atom_site_aniso_U_33
_atom_site_aniso_U_23
_atom_site_aniso_U_13
_atom_site_aniso_U_12
Ag1 0.0328(5) 0.0310(4) 0.0493(5) -0.0008(3) 0.0131(4) -0.0036(3)
S1 0.0324(13) 0.0184(9) 0.0170(9) -0.0010(7) 0.0046(8) -0.0002(8)
Cl3 0.097(3) 0.0449(15) 0.0398(14) -0.0035(11) -0.0031(15) 0.0079(15)
Cl2 0.073(2) 0.0629(18) 0.0524(17) 0.0195(13) -0.0084(15) -0.0027(16)
Cl1 0.216(7) 0.049(2) 0.264(8) -0.016(3) -0.181(6) -0.006(3)
C5 0.048(6) 0.010(3) 0.021(4) 0.003(3) 0.003(4) -0.006(3)
C4 0.041(6) 0.021(4) 0.018(4) 0.000(3) 0.006(4) -0.008(4)
C3 0.035(5) 0.018(4) 0.022(4) 0.003(3) 0.000(4) 0.006(3)
C2 0.044(6) 0.017(4) 0.019(4) 0.004(3) 0.004(4) 0.005(4)
C6 0.031(5) 0.022(4) 0.022(4) 0.002(3) 0.006(3) 0.003(3)
C7 0.029(5) 0.023(4) 0.020(4) 0.000(3) 0.003(3) 0.000(3)
C1 0.031(5) 0.020(4) 0.016(4) 0.000(3) 0.006(3) -0.002(3)
C8 0.033(6) 0.020(4) 0.064(6) -0.005(4) 0.024(5) -0.009(4)
C9 0.091(10) 0.014(4) 0.072(8) -0.007(4) 0.044(7) -0.002(5)
C11 0.022(5) 0.018(3) 0.029(4) 0.000(3) 0.006(3) 0.006(3)
C10 0.037(6) 0.014(4) 0.033(5) 0.002(3) 0.007(4) -0.004(3)
N1 0.035(4) 0.026(3) 0.017(3) -0.005(3) 0.008(3) 0.000(3)
N3 0.035(5) 0.028(4) 0.040(4) -0.003(3) 0.013(4) -0.003(3)
N2 0.024(4) 0.026(4) 0.043(4) 0.001(3) 0.006(3) -0.010(3)
N4 0.050(7) 0.046(6) 0.080(7) 0.008(5) 0.015(5) 0.004(4)
C12 0.014(4) 0.027(4) 0.023(4) -0.001(3) 0.003(3) -0.002(3)
C13 0.022(5) 0.026(4) 0.028(4) 0.005(3) 0.004(3) -0.004(3)
C15 0.028(5) 0.024(4) 0.018(4) -0.001(3) 0.005(3) -0.003(3)
C22 0.034(6) 0.020(4) 0.041(5) 0.002(3) 0.014(4) -0.009(4)
C23 0.038(6) 0.027(4) 0.020(4) -0.004(3) 0.009(4) -0.003(4)
C14 0.035(6) 0.021(4) 0.026(4) 0.006(3) 0.002(4) -0.002(4)
C19 0.021(5) 0.024(4) 0.035(5) -0.002(3) 0.004(4) -0.004(3)
C21 0.050(7) 0.024(4) 0.047(6) 0.000(4) 0.013(5) 0.002(4)
C18 0.043(6) 0.020(4) 0.019(4) 0.000(3) 0.009(4) 0.003(4)
C17 0.021(5) 0.021(4) 0.039(5) 0.003(3) 0.009(4) -0.002(3)
C16 0.030(5) 0.020(4) 0.040(5) 0.004(3) 0.013(4) 0.000(3)
C20 0.025(5) 0.027(4) 0.036(5) -0.003(4) 0.008(4) -0.005(4)
C24 0.034(6) 0.063(6) 0.029(5) -0.008(4) 0.000(4) 0.007(5)
C27 0.083(10) 0.050(6) 0.037(6) -0.008(5) -0.003(6) 0.013(6)
C25 0.060(8) 0.031(5) 0.040(6) 0.002(4) 0.013(5) -0.005(5)
C26 0.076(10) 0.048(7) 0.063(8) 0.015(6) 0.007(7) -0.021(6)
O1 0.036(4) 0.028(3) 0.018(3) -0.008(2) 0.008(2) 0.000(3)
O2 0.043(4) 0.021(3) 0.027(3) 0.007(2) 0.007(3) 0.002(3)
B1 0.080(12) 0.041(7) 0.045(7) -0.005(5) -0.016(7) 0.008(7)
F1 0.102(6) 0.040(4) 0.070(5) -0.008(3) 0.024(4) -0.003(4)
F2 0.195(11) 0.049(4) 0.088(6) -0.014(4) -0.066(6) 0.045(6)
F4 0.230(15) 0.093(7) 0.089(7) -0.024(6) 0.074(8) -0.020(8)
F3 0.190(12) 0.034(4) 0.231(13) -0.004(6) -0.167(11) 0.008(5)

loop_
_atom_type_symbol
_atom_type_description
_atom_type_scat_dispersion_real
_atom_type_scat_dispersion_imag
_atom_type_scat_source
C C 0.0033 0.0016 'International Tables Vol C Tables 4.2.6.8 and 6.1.1.4'
H H 0.0000 0.0000 'International Tables Vol C Tables 4.2.6.8 and 6.1.1.4'
B B 0.0013 0.0007 'International Tables Vol C Tables 4.2.6.8 and 6.1.1.4'
N N 0.0061 0.0033 'International Tables Vol C Tables 4.2.6.8 and 6.1.1.4'
O O 0.0106 0.0060 'International Tables Vol C Tables 4.2.6.8 and 6.1.1.4'
F F 0.0171 0.0103 'International Tables Vol C Tables 4.2.6.8 and 6.1.1.4'
S S 0.1246 0.1234 'International Tables Vol C Tables 4.2.6.8 and 6.1.1.4'
Ag Ag -0.8971 1.1015 'International Tables Vol C Tables 4.2.6.8 and 6.1.1.4'
Cl Cl 0.1484 0.1585 'International Tables Vol C Tables 4.2.6.8 and 6.1.1.4'

loop_
_geom_angle_atom_site_label_1
_geom_angle_atom_site_label_2
_geom_angle_atom_site_label_3
_geom_angle
_geom_angle_site_symmetry_1
_geom_angle_site_symmetry_3
N2 Ag1 N3 173.2(3) . .
O1 S1 O2 118.2(3) . .
O1 S1 N1 106.4(4) . .
O2 S1 N1 112.5(4) . .
O1 S1 C1 108.8(4) . .
O2 S1 C1 107.4(4) . .
N1 S1 C1 102.4(4) . .
C4 C5 C6 120.6(7) . .
C4 C5 H5 119.7 . .
C6 C5 H5 119.7 . .
C5 C4 C3 119.1(8) . .
C5 C4 C7 121.5(7) . .
C3 C4 C7 119.3(8) . .
C2 C3 C4 121.1(8) . .
C2 C3 H3 119.4 . .
C4 C3 H3 119.4 . .
C3 C2 C1 118.0(7) . .
C3 C2 H2 121.0 . .
C1 C2 H2 121.0 . .
C5 C6 C1 119.1(8) . .
C5 C6 H6 120.4 . .
C1 C6 H6 120.4 . .
C11 C7 C8 117.0(8) . .
C11 C7 C4 122.8(7) . .
C8 C7 C4 120.2(7) . .
C2 C1 C6 122.0(8) . .
C2 C1 S1 117.7(6) . .
C6 C1 S1 120.1(7) . .
C9 C8 C7 119.8(8) . .
C9 C8 H8 120.1 . .
C7 C8 H8 120.1 . .
C8 C9 N2 123.8(9) . .
C8 C9 H9 118.1 . .
N2 C9 H9 118.1 . .
C10 C11 C7 120.9(8) . .
C10 C11 H11 119.5 . .
C7 C11 H11 119.5 . .
C11 C10 N2 123.3(7) . .
C11 C10 H10 118.3 . .
N2 C10 H10 118.3 . .
C12 N1 C23 115.8(7) . .
C12 N1 S1 114.0(5) . .
C23 N1 S1 115.4(6) . .
C21 N3 C20 115.7(9) . .
C21 N3 Ag1 121.0(7) . .
C20 N3 Ag1 123.3(6) . .
C9 N2 C10 115.0(9) . .
C9 N2 Ag1 118.6(7) . .
C10 N2 Ag1 126.3(6) . .
C17 C12 C13 119.9(8) . .
C17 C12 N1 120.6(7) . .
C13 C12 N1 119.5(7) . .
C14 C13 C12 120.0(7) . .
C14 C13 H13 120.0 . .
C12 C13 H13 120.0 . .
C16 C15 C14 116.4(8) . .
C16 C15 C18 122.0(7) . .
C14 C15 C18 121.6(7) . .
C21 C22 C18 119.9(8) . 4_675
C21 C22 H22 120.0 . .
C18 C22 H22 120.0 4_675 .
N1 C23 C24 109.5(7) . .
N1 C23 H23A 109.8 . .
C24 C23 H23A 109.8 . .
N1 C23 H23B 109.8 . .
C24 C23 H23B 109.8 . .
H23A C23 H23B 108.2 . .
C13 C14 C15 121.6(8) . .
C13 C14 H14 119.2 . .
C15 C14 H14 119.2 . .
C20 C19 C18 121.7(8) 4_476 .
C20 C19 H19 119.1 4_476 .
C18 C19 H19 119.1 . .
N3 C21 C22 125.0(9) . .
N3 C21 H21 117.5 . .
C22 C21 H21 117.5 . .
C22 C18 C19 114.7(8) 4_476 .
C22 C18 C15 120.2(7) 4_476 .
C19 C18 C15 125.2(8) . .
C16 C17 C12 119.2(8) . .
C16 C17 H17 120.4 . .
C12 C17 H17 120.4 . .
C17 C16 C15 122.9(8) . .
C17 C16 H16 118.6 . .
C15 C16 H16 118.6 . .
N3 C20 C19 123.0(8) . 4_675
N3 C20 H20 118.5 . .
C19 C20 H20 118.5 4_675 .
C23 C24 H24A 109.5 . .
C23 C24 H24B 109.5 . .
H24A C24 H24B 109.5 . .
C23 C24 H24C 109.5 . .
H24A C24 H24C 109.5 . .
H24B C24 H24C 109.5 . .
Cl1 C27 Cl3 111.3(8) . .
Cl1 C27 Cl2 110.9(7) . .
Cl3 C27 Cl2 111.9(6) . .
Cl1 C27 H27 107.5 . .
Cl3 C27 H27 107.5 . .
Cl2 C27 H27 107.5 . .
N4 C25 C26 178.5(13) . .
C25 C26 H26A 109.5 . .
C25 C26 H26B 109.5 . .
H26A C26 H26B 109.5 . .
C25 C26 H26C 109.5 . .
H26A C26 H26C 109.5 . .
H26B C26 H26C 109.5 . .
F3 B1 F2 110.0(11) . .
F3 B1 F1 112.6(13) . .
F2 B1 F1 111.0(10) . .
F3 B1 F4 107.3(13) . .
F2 B1 F4 112.1(14) . .
F1 B1 F4 103.8(10) . .

loop_
_geom_bond_atom_site_label_1
_geom_bond_atom_site_label_2
_geom_bond_distance
_geom_bond_site_symmetry_2
Ag1 N2 2.135(8) .
Ag1 N3 2.152(8) .
S1 O1 1.432(5) .
S1 O2 1.436(6) .
S1 N1 1.644(7) .
S1 C1 1.789(9) .
Cl3 C27 1.738(11) .
Cl2 C27 1.752(12) .
Cl1 C27 1.709(14) .
C5 C4 1.359(13) .
C5 C6 1.377(12) .
C5 H5 0.9500 .
C4 C3 1.418(10) .
C4 C7 1.502(12) .
C3 C2 1.368(13) .
C3 H3 0.9500 .
C2 C1 1.373(12) .
C2 H2 0.9500 .
C6 C1 1.388(10) .
C6 H6 0.9500 .
C7 C11 1.370(12) .
C7 C8 1.396(12) .
C8 C9 1.363(15) .
C8 H8 0.9500 .
C9 N2 1.366(12) .
C9 H9 0.9500 .
C11 C10 1.362(12) .
C11 H11 0.9500 .
C10 N2 1.368(12) .
C10 H10 0.9500 .
N1 C12 1.448(10) .
N1 C23 1.470(10) .
N3 C21 1.331(12) .
N3 C20 1.335(12) .
N4 C25 1.148(13) .
C12 C17 1.390(11) .
C12 C13 1.391(11) .
C13 C14 1.373(12) .
C13 H13 0.9500 .
C15 C16 1.391(11) .
C15 C14 1.416(11) .
C15 C18 1.446(12) .
C22 C21 1.371(13) .
C22 C18 1.393(13) 4_675
C22 H22 0.9500 .
C23 C24 1.509(12) .
C23 H23A 0.9900 .
C23 H23B 0.9900 .
C14 H14 0.9500 .
C19 C20 1.370(12) 4_476
C19 C18 1.394(12) .
C19 H19 0.9500 .
C21 H21 0.9500 .
C18 C22 1.393(13) 4_476
C17 C16 1.375(12) .
C17 H17 0.9500 .
C16 H16 0.9500 .
C20 C19 1.370(12) 4_675
C20 H20 0.9500 .
C24 H24A 0.9800 .
C24 H24B 0.9800 .
C24 H24C 0.9800 .
C27 H27 1.0000 .
C25 C26 1.424(14) .
C26 H26A 0.9800 .
C26 H26B 0.9800 .
C26 H26C 0.9800 .
B1 F3 1.332(17) .
B1 F2 1.351(14) .
B1 F1 1.372(14) .
B1 F4 1.406(18) .
